data_7059061
loop_
_publ_author_name
'Yu, Hong'
'Cao, Jia-Miao'
'Zhang, Jun-Rui'
'Li, Rui-Cong'
'Cheng, Yan'
'Yang, Chen'
'Hou, Yin-Ling'
'Fang, Ming'

_publ_section_title
;
 Single molecule magnet behavior and magnetic refrigeration of four
 tetranuclear lanthanide (Ln = GdIII, TbIII, DyIII) clusters
;
_journal_name_full 'New Journal of Chemistry'
_journal_paper_doi 10.1039/C9NJ04260A
_journal_year 2019
_chemical_formula_moiety 'C152 H168 Gd4 N12 O16, 2(C2 H3 N)'
_chemical_formula_sum 'C160 H180 Gd4 N16 O16'
_chemical_formula_weight 3212.19
_space_group_crystal_system monoclinic
_space_group_IT_number 14
_space_group_name_Hall '-P 2ybc'
_space_group_name_H-M_alt 'P 1 21/c 1'
_atom_sites_solution_hydrogens mixed
_audit_creation_date 2019-10-13
_audit_creation_method
;
Olex2 1.2
(compiled 2018.05.29 svn.r3508 for OlexSys, GUI svn.r5506)
;
_audit_update_record
;
2019-10-14 deposited with the CCDC.	2019-11-19 downloaded from the CCDC.
;
_cell_angle_alpha 90
_cell_angle_beta 96.0510(10)
_cell_angle_gamma 90
_cell_formula_units_Z 2
_cell_length_a 16.7993(5)
_cell_length_b 21.8519(7)
_cell_length_c 21.1006(7)
_cell_measurement_reflns_used 9743
_cell_measurement_temperature 293(2)
_cell_measurement_theta_max 27.383
_cell_measurement_theta_min 2.364
_cell_volume 7702.8(4)
_computing_data_collection 'Bruker SMART'
_computing_molecular_graphics 'Olex2 (Dolomanov et al., 2009)'
_computing_publication_material 'Olex2 (Dolomanov et al., 2009)'
_computing_structure_refinement 'XL (Sheldrick, 2008)'
_diffrn_ambient_temperature 293(2)
_diffrn_measured_fraction_theta_full 0.997
_diffrn_measured_fraction_theta_max 0.997
_diffrn_measurement_device_type 'CCD area detector'
_diffrn_measurement_method 'phi and omega scans'
_diffrn_radiation_monochromator graphite
_diffrn_radiation_type MoK\a
_diffrn_radiation_wavelength 0.71073
_diffrn_reflns_av_R_equivalents 0.0294
_diffrn_reflns_av_unetI/netI 0.0258
_diffrn_reflns_Laue_measured_fraction_full 0.997
_diffrn_reflns_Laue_measured_fraction_max 0.997
_diffrn_reflns_limit_h_max 19
_diffrn_reflns_limit_h_min -19
_diffrn_reflns_limit_k_max 25
_diffrn_reflns_limit_k_min -25
_diffrn_reflns_limit_l_max 25
_diffrn_reflns_limit_l_min -22
_diffrn_reflns_number 57254
_diffrn_reflns_point_group_measured_fraction_full 0.997
_diffrn_reflns_point_group_measured_fraction_max 0.997
_diffrn_reflns_theta_full 25.009
_diffrn_reflns_theta_max 25.009
_diffrn_reflns_theta_min 2.869
_exptl_absorpt_coefficient_mu 1.765
_exptl_absorpt_correction_T_max 27.383
_exptl_absorpt_correction_T_min 2.364
_exptl_absorpt_correction_type multi-scan
_exptl_crystal_colour red
_exptl_crystal_density_diffrn 1.385
_exptl_crystal_description block
_exptl_crystal_F_000 3272
_exptl_crystal_size_max 0.34
_exptl_crystal_size_mid 0.23
_exptl_crystal_size_min 0.12
_refine_diff_density_max 1.399
_refine_diff_density_min -1.290
_refine_diff_density_rms 0.097
_refine_ls_extinction_method none
_refine_ls_goodness_of_fit_ref 1.074
_refine_ls_hydrogen_treatment mixed
_refine_ls_matrix_type full
_refine_ls_number_parameters 881
_refine_ls_number_reflns 13538
_refine_ls_number_restraints 62
_refine_ls_restrained_S_all 1.100
_refine_ls_R_factor_all 0.0446
_refine_ls_R_factor_gt 0.0337
_refine_ls_shift/su_max 0.002
_refine_ls_shift/su_mean 0.000
_refine_ls_structure_factor_coef Fsqd
_refine_ls_weighting_details 'w=1/[\s^2^(Fo^2^)+(0.0358P)^2^+26.1980P] where P=(Fo^2^+2Fc^2^)/3'
_refine_ls_weighting_scheme calc
_refine_ls_wR_factor_gt 0.0787
_refine_ls_wR_factor_ref 0.0890
_reflns_Friedel_coverage 0.000
_reflns_number_gt 11509
_reflns_number_total 13538
_reflns_threshold_expression 'I > 2\s(I)'
_cod_data_source_file c9nj04260a2.cif
_cod_data_source_block 1
_cod_database_code 7059061
_shelx_shelxl_version_number 2018/3
_shelx_space_group_comment
;
The symmetry employed for this shelxl refinement is uniquely defined
by the following loop, which should always be used as a source of
symmetry information in preference to the above space-group names.
They are only intended as comments.
;
_shelx_estimated_absorpt_t_max 0.816
_shelx_estimated_absorpt_t_min 0.585
_olex2_refinement_description
;
1. Fixed Uiso
 At 1.2 times of:
  All C(H) groups, All C(H,H) groups, All C(H,H,H,H) groups
 At 1.5 times of:
  All C(H,H,H) groups
2. Restrained distances
 H8-O8
 0.85 with sigma of 0.02
 C1B-C2 \\sim C2-C1A
 with sigma of 0.02
3. Uiso/Uaniso restraints and constraints
C67 \\sim C69 \\sim C68 \\sim C66: within 1.7A with sigma of 0.01 and sigma for
terminal atoms of 0.02
Uanis(C2) \\sim Ueq: with sigma of 0.01 and sigma for terminal atoms of 0.02
Uanis(C67) \\sim Ueq, Uanis(C68) \\sim Ueq, Uanis(C66) \\sim Ueq: with sigma of
0.01 and sigma for terminal atoms of 0.02
Uanis(C4) \\sim Ueq, Uanis(C5) \\sim Ueq, Uanis(C3) \\sim Ueq: with sigma of
0.01 and sigma for terminal atoms of 0.02
Uanis(C1A) = Uanis(C1B)
4. Others
 Sof(H2BC)=Sof(H2BD)=Sof(C1B)=Sof(H1BA)=Sof(H1BB)=Sof(H1BC)=1-FVAR(1)
 Sof(C1A)=Sof(H1AA)=Sof(H1AB)=Sof(H1AC)=Sof(H2AA)=Sof(H2AB)=FVAR(1)
5.a Secondary CH2 refined with riding coordinates:
 C2(H2AA,H2AB), C2(H2BC,H2BD), C20(H20A,H20B), C38(H38A,H38B)
5.b Aromatic/amide H refined with riding coordinates:
 C4(H4), C5(H5), C7(H7), C8(H8A), C9(H9), C11(H11), C12(H12), C16(H16),
 C17(H17), C18(H18), C22(H22), C23(H23), C25(H25), C26(H26), C27(H27), C29(H29),
  C30(H30), C34(H34), C35(H35), C36(H36), C40(H40), C41(H41), C43(H43),
 C44(H44), C45(H45), C47(H47), C48(H48), C52(H52), C53(H53), C54(H54), C60(H60),
  C71(H71)
5.c Idealised Me refined as rotating group:
 C1A(H1AA,H1AB,H1AC), C19(H19A,H19B,H19C), C37(H37A,H37B,H37C), C55(H55A,H55B,
 H55C), C56(H56A,H56B,H56C), C57(H57A,H57B,H57C), C63(H63A,H63B,H63C), C64(H64A,
 H64B,H64C), C65(H65A,H65B,H65C), C66(H66A,H66B,H66C), C67(H67A,H67B,H67C),
 C68(H68A,H68B,H68C), C74(H74A,H74B,H74C), C75(H75A,H75B,H75C), C76(H76A,H76B,
 H76C), C1B(H1BA,H1BB,H1BC), C79(H79A,H79B,H79C)
;
_olex2_submission_special_instructions 'No special instructions were received'

loop_
_space_group_symop_operation_xyz
'x, y, z'
'-x, y+1/2, -z+1/2'
'-x, -y, -z'
'x, -y-1/2, z-1/2'

loop_
_atom_site_label
_atom_site_type_symbol
_atom_site_fract_x
_atom_site_fract_y
_atom_site_fract_z
_atom_site_U_iso_or_equiv
_atom_site_adp_type
_atom_site_occupancy
_atom_site_site_symmetry_order
_atom_site_calc_flag
_atom_site_refinement_flags_posn
_atom_site_refinement_flags_adp
_atom_site_refinement_flags_occupancy
_atom_site_disorder_assembly
_atom_site_disorder_group
Gd1 Gd -0.03537(2) 0.53018(2) -0.41981(2) 0.01779(6) Uani 1 1 d . . . . .
Gd2 Gd 0.18624(2) 0.49029(2) -0.44716(2) 0.01867(6) Uani 1 1 d . . . . .
O1 O 0.10072(15) 0.56050(12) -0.39673(13) 0.0209(6) Uani 1 1 d . . . . .
O2 O -0.12519(16) 0.45145(12) -0.46371(13) 0.0226(6) Uani 1 1 d . . . . .
O3 O -0.16919(16) 0.56773(13) -0.45572(13) 0.0246(6) Uani 1 1 d . . . . .
O4 O -0.04876(18) 0.58565(13) -0.32548(13) 0.0280(7) Uani 1 1 d . . . . .
O5 O -0.02135(18) 0.46191(13) -0.33455(13) 0.0287(7) Uani 1 1 d . . . . .
O6 O 0.19883(17) 0.39035(13) -0.40600(14) 0.0293(7) Uani 1 1 d . . . . .
O7 O 0.26350(18) 0.49664(13) -0.34947(14) 0.0287(7) Uani 1 1 d . . . . .
O8 O 0.05242(15) 0.45932(12) -0.46427(13) 0.0177(5) Uani 1 1 d D . . . .
N1 N 0.1724(2) 0.80980(16) -0.36834(17) 0.0292(8) Uani 1 1 d . . . . .
N2 N -0.00958(19) 0.64458(15) -0.43910(16) 0.0217(7) Uani 1 1 d . . . . .
N3 N -0.1992(2) 0.20163(17) -0.46100(19) 0.0358(9) Uani 1 1 d . . . . .
N4 N -0.2605(2) 0.40964(16) -0.52989(17) 0.0260(8) Uani 1 1 d . . . . .
N5 N -0.4346(2) 0.6703(2) -0.3566(2) 0.0461(11) Uani 1 1 d . . . . .
N6 N -0.3176(2) 0.55119(16) -0.51831(17) 0.0259(8) Uani 1 1 d . . . . .
C1A C 0.3745(10) 1.0978(6) -0.2859(8) 0.118(6) Uani 0.653(13) 1 d D . P A 1
H1AA H 0.336785 1.103725 -0.255299 0.177 Uiso 0.653(13) 1 calc GR . P A 1
H1AB H 0.402930 1.135278 -0.291095 0.177 Uiso 0.653(13) 1 calc GR . P A 1
H1AC H 0.411743 1.066281 -0.271239 0.177 Uiso 0.653(13) 1 calc GR . P A 1
C2 C 0.3377(7) 1.0822(4) -0.3387(6) 0.138(4) Uani 1 1 d D U . . .
H2AA H 0.371607 1.091308 -0.371933 0.165 Uiso 0.653(13) 1 calc R . P A 1
H2AB H 0.290186 1.107534 -0.346395 0.165 Uiso 0.653(13) 1 calc R . P A 1
H2BC H 0.297470 1.104865 -0.365547 0.165 Uiso 0.347(13) 1 calc R . P A 2
H2BD H 0.330294 1.093333 -0.295188 0.165 Uiso 0.347(13) 1 calc R . P A 2
C3 C 0.3122(5) 1.0159(3) -0.3452(5) 0.086(2) Uani 1 1 d . U . . .
C4 C 0.3679(5) 0.9696(4) -0.3437(5) 0.103(3) Uani 1 1 d . U . . .
H4 H 0.421992 0.979779 -0.338861 0.124 Uiso 1 1 calc R . . . .
C5 C 0.3464(4) 0.9083(3) -0.3492(4) 0.080(2) Uani 1 1 d . U . . .
H5 H 0.385623 0.878110 -0.346953 0.096 Uiso 1 1 calc R . . . .
C6 C 0.2666(3) 0.8923(2) -0.3581(3) 0.0398(12) Uani 1 1 d . . . . .
C7 C 0.2113(3) 0.9390(2) -0.3617(3) 0.0442(12) Uani 1 1 d . . . . .
H7 H 0.157096 0.929592 -0.368626 0.053 Uiso 1 1 calc R . . . .
C8 C 0.2345(4) 0.9990(3) -0.3553(4) 0.0637(18) Uani 1 1 d . . . . .
H8A H 0.195302 1.029287 -0.358006 0.076 Uiso 1 1 calc R . . . .
C9 C 0.2445(3) 0.8278(2) -0.3630(2) 0.0360(11) Uani 1 1 d . . . . .
H9 H 0.284992 0.798679 -0.362149 0.043 Uiso 1 1 calc R . . . .
C10 C 0.1556(3) 0.74614(18) -0.3704(2) 0.0262(9) Uani 1 1 d . . . . .
C11 C 0.2057(3) 0.70153(19) -0.3430(2) 0.0284(9) Uani 1 1 d . . . . .
H11 H 0.253305 0.713015 -0.319500 0.034 Uiso 1 1 calc R . . . .
C12 C 0.1869(2) 0.63910(19) -0.3495(2) 0.0270(9) Uani 1 1 d . . . . .
H12 H 0.222137 0.610283 -0.330058 0.032 Uiso 1 1 calc R . . . .
C13 C 0.1170(2) 0.61941(17) -0.38428(19) 0.0207(8) Uani 1 1 d . . . . .
C14 C 0.0617(2) 0.66480(18) -0.40906(19) 0.0221(8) Uani 1 1 d . . . . .
C15 C 0.0802(2) 0.72799(18) -0.4019(2) 0.0236(9) Uani 1 1 d . . . . .
C16 C 0.0211(3) 0.7699(2) -0.4274(2) 0.0306(10) Uani 1 1 d . . . . .
H16 H 0.030460 0.811800 -0.423557 0.037 Uiso 1 1 calc R . . . .
C17 C -0.0491(3) 0.7492(2) -0.4575(2) 0.0368(11) Uani 1 1 d . . . . .
H17 H -0.087977 0.776549 -0.474695 0.044 Uiso 1 1 calc R . . . .
C18 C -0.0623(3) 0.6853(2) -0.4623(2) 0.0300(10) Uani 1 1 d . . . . .
H18 H -0.110702 0.671506 -0.482776 0.036 Uiso 1 1 calc R . . . .
C19 C -0.2476(7) -0.1295(4) -0.4402(6) 0.143(5) Uani 1 1 d . . . . .
H19A H -0.226279 -0.116753 -0.398316 0.214 Uiso 1 1 calc GR . . . .
H19B H -0.241783 -0.173019 -0.444045 0.214 Uiso 1 1 calc GR . . . .
H19C H -0.303260 -0.118851 -0.447210 0.214 Uiso 1 1 calc GR . . . .
C20 C -0.2052(8) -0.0997(3) -0.4865(5) 0.125(4) Uani 1 1 d . . . . .
H20A H -0.234565 -0.106197 -0.528024 0.150 Uiso 1 1 calc R . . . .
H20B H -0.153741 -0.119768 -0.486825 0.150 Uiso 1 1 calc R . . . .
C21 C -0.1900(6) -0.0307(3) -0.4784(4) 0.075(2) Uani 1 1 d . . . . .
C22 C -0.2516(6) 0.0093(3) -0.4694(4) 0.085(2) Uani 1 1 d . . . . .
H22 H -0.302923 -0.005799 -0.467043 0.102 Uiso 1 1 calc R . . . .
C23 C -0.2375(5) 0.0721(3) -0.4638(3) 0.0677(19) Uani 1 1 d . . . . .
H23 H -0.279614 0.098334 -0.457705 0.081 Uiso 1 1 calc R . . . .
C24 C -0.1624(4) 0.0955(2) -0.4670(2) 0.0464(13) Uani 1 1 d . . . . .
C25 C -0.1018(4) 0.0546(3) -0.4745(3) 0.0701(19) Uani 1 1 d . . . . .
H25 H -0.050017 0.069168 -0.476064 0.084 Uiso 1 1 calc R . . . .
C26 C -0.1160(6) -0.0079(3) -0.4798(4) 0.087(3) Uani 1 1 d . . . . .
H26 H -0.073585 -0.034318 -0.484409 0.104 Uiso 1 1 calc R . . . .
C27 C -0.1451(3) 0.1611(2) -0.4642(2) 0.0410(12) Uani 1 1 d . . . . .
H27 H -0.092299 0.173832 -0.464655 0.049 Uiso 1 1 calc R . . . .
C28 C -0.1767(3) 0.26402(19) -0.4597(2) 0.0275(9) Uani 1 1 d . . . . .
C29 C -0.1074(3) 0.28729(19) -0.4281(2) 0.0287(9) Uani 1 1 d . . . . .
H29 H -0.071112 0.260636 -0.406162 0.034 Uiso 1 1 calc R . . . .
C30 C -0.0899(3) 0.35008(19) -0.4280(2) 0.0271(9) Uani 1 1 d . . . . .
H30 H -0.043219 0.364013 -0.404912 0.032 Uiso 1 1 calc R . . . .
C31 C -0.1402(2) 0.39190(18) -0.46126(18) 0.0221(8) Uani 1 1 d . . . . .
C32 C -0.2125(2) 0.36872(18) -0.49445(19) 0.0218(8) Uani 1 1 d . . . . .
C33 C -0.2322(3) 0.30558(19) -0.4919(2) 0.0259(9) Uani 1 1 d . . . . .
C34 C -0.3060(3) 0.2869(2) -0.5247(2) 0.0299(10) Uani 1 1 d . . . . .
H34 H -0.322026 0.246269 -0.523014 0.036 Uiso 1 1 calc R . . . .
C35 C -0.3536(3) 0.3284(2) -0.5585(2) 0.0342(11) Uani 1 1 d . . . . .
H35 H -0.402433 0.316506 -0.579916 0.041 Uiso 1 1 calc R . . . .
C36 C -0.3277(3) 0.3895(2) -0.5607(2) 0.0326(10) Uani 1 1 d . . . . .
H36 H -0.359815 0.417193 -0.585116 0.039 Uiso 1 1 calc R . . . .
C37 C -0.7451(4) 0.8073(4) -0.1901(3) 0.074(2) Uani 1 1 d . . . . .
H37A H -0.778407 0.823878 -0.160025 0.111 Uiso 1 1 calc GR . . . .
H37B H -0.771225 0.772618 -0.211089 0.111 Uiso 1 1 calc GR . . . .
H37C H -0.736118 0.837948 -0.221179 0.111 Uiso 1 1 calc GR . . . .
C38 C -0.6671(4) 0.7879(4) -0.1561(3) 0.0701(19) Uani 1 1 d . . . . .
H38A H -0.675638 0.753052 -0.129188 0.084 Uiso 1 1 calc R . . . .
H38B H -0.645482 0.820994 -0.128889 0.084 Uiso 1 1 calc R . . . .
C39 C -0.6070(3) 0.7708(3) -0.2019(3) 0.0537(15) Uani 1 1 d . . . . .
C40 C -0.6052(3) 0.7122(3) -0.2273(3) 0.0537(15) Uani 1 1 d . . . . .
H40 H -0.640975 0.682820 -0.215543 0.064 Uiso 1 1 calc R . . . .
C41 C -0.5513(3) 0.6966(3) -0.2699(3) 0.0484(14) Uani 1 1 d . . . . .
H41 H -0.551144 0.657061 -0.286044 0.058 Uiso 1 1 calc R . . . .
C42 C -0.4978(3) 0.7389(3) -0.2885(3) 0.0429(13) Uani 1 1 d . . . . .
C43 C -0.5000(4) 0.7981(3) -0.2644(3) 0.0619(18) Uani 1 1 d . . . . .
H43 H -0.465395 0.827732 -0.277276 0.074 Uiso 1 1 calc R . . . .
C44 C -0.5541(4) 0.8130(3) -0.2211(3) 0.0657(19) Uani 1 1 d . . . . .
H44 H -0.554345 0.852555 -0.204798 0.079 Uiso 1 1 calc R . . . .
C45 C -0.4351(3) 0.7216(3) -0.3294(3) 0.0447(13) Uani 1 1 d . . . . .
H45 H -0.394651 0.749540 -0.335147 0.054 Uiso 1 1 calc R . . . .
C46 C -0.3660(3) 0.6513(2) -0.3849(2) 0.0393(12) Uani 1 1 d . . . . .
C47 C -0.2888(3) 0.6614(2) -0.3577(3) 0.0426(13) Uani 1 1 d . . . . .
H47 H -0.280541 0.686495 -0.321993 0.051 Uiso 1 1 calc R . . . .
C48 C -0.2226(3) 0.6349(2) -0.3821(2) 0.0377(11) Uani 1 1 d . . . . .
H48 H -0.171535 0.643727 -0.362824 0.045 Uiso 1 1 calc R . . . .
C49 C -0.2307(2) 0.59633(19) -0.4335(2) 0.0242(9) Uani 1 1 d . . . . .
C50 C -0.3096(2) 0.5870(2) -0.4650(2) 0.0277(9) Uani 1 1 d . . . . .
C51 C -0.3773(3) 0.6138(2) -0.4400(2) 0.0336(10) Uani 1 1 d . . . . .
C52 C -0.4529(3) 0.6023(2) -0.4737(3) 0.0442(13) Uani 1 1 d . . . . .
H52 H -0.498633 0.617765 -0.458206 0.053 Uiso 1 1 calc R . . . .
C53 C -0.4601(3) 0.5691(2) -0.5283(3) 0.0432(13) Uani 1 1 d . . . . .
H53 H -0.509562 0.562977 -0.551634 0.052 Uiso 1 1 calc R . . . .
C54 C -0.3902(3) 0.5446(2) -0.5480(2) 0.0363(11) Uani 1 1 d . . . . .
H54 H -0.395174 0.521574 -0.585265 0.044 Uiso 1 1 calc R . . . .
C55 C -0.0502(5) 0.6907(2) -0.2592(3) 0.0634(18) Uani 1 1 d . . . . .
H55A H -0.023787 0.696786 -0.296935 0.095 Uiso 1 1 calc GR . . . .
H55B H -0.041915 0.725908 -0.232093 0.095 Uiso 1 1 calc GR . . . .
H55C H -0.106449 0.684998 -0.270891 0.095 Uiso 1 1 calc GR . . . .
C56 C -0.0568(4) 0.6252(3) -0.1639(3) 0.0571(16) Uani 1 1 d . . . . .
H56A H -0.112142 0.615346 -0.175280 0.086 Uiso 1 1 calc GR . . . .
H56B H -0.052837 0.662006 -0.138996 0.086 Uiso 1 1 calc GR . . . .
H56C H -0.031179 0.592239 -0.139531 0.086 Uiso 1 1 calc GR . . . .
C57 C 0.0748(4) 0.6451(3) -0.2055(3) 0.0646(18) Uani 1 1 d . . . . .
H57A H 0.096809 0.610861 -0.181130 0.097 Uiso 1 1 calc GR . . . .
H57B H 0.082417 0.681732 -0.180521 0.097 Uiso 1 1 calc GR . . . .
H57C H 0.101267 0.649200 -0.243453 0.097 Uiso 1 1 calc GR . . . .
C58 C -0.0159(3) 0.6346(2) -0.2241(2) 0.0366(11) Uani 1 1 d . . . . .
C59 C -0.0241(3) 0.5775(2) -0.2673(2) 0.0308(10) Uani 1 1 d . . . . .
C60 C -0.0024(3) 0.5205(2) -0.2410(2) 0.0389(12) Uani 1 1 d . . . . .
H60 H 0.014076 0.518995 -0.197578 0.047 Uiso 1 1 calc R . . . .
C61 C -0.0034(3) 0.4659(2) -0.2746(2) 0.0278(9) Uani 1 1 d . . . . .
C62 C 0.0177(3) 0.4049(2) -0.2405(2) 0.0322(10) Uani 1 1 d . . . . .
C63 C 0.0419(4) 0.4123(3) -0.1687(3) 0.0515(14) Uani 1 1 d . . . . .
H63A H 0.087940 0.438452 -0.161981 0.077 Uiso 1 1 calc GR . . . .
H63B H 0.054455 0.372954 -0.150093 0.077 Uiso 1 1 calc GR . . . .
H63C H -0.001655 0.430196 -0.149129 0.077 Uiso 1 1 calc GR . . . .
C64 C 0.0869(3) 0.3768(3) -0.2711(3) 0.0492(13) Uani 1 1 d . . . . .
H64A H 0.072476 0.372767 -0.316157 0.074 Uiso 1 1 calc GR . . . .
H64B H 0.098889 0.337120 -0.252951 0.074 Uiso 1 1 calc GR . . . .
H64C H 0.133176 0.402616 -0.263578 0.074 Uiso 1 1 calc GR . . . .
C65 C -0.0549(3) 0.3631(2) -0.2503(2) 0.0441(12) Uani 1 1 d . . . . .
H65A H -0.098438 0.380982 -0.230661 0.066 Uiso 1 1 calc GR . . . .
H65B H -0.041856 0.323981 -0.231241 0.066 Uiso 1 1 calc GR . . . .
H65C H -0.070343 0.357954 -0.295058 0.066 Uiso 1 1 calc GR . . . .
C66 C 0.1741(6) 0.2675(3) -0.3899(5) 0.114(3) Uani 1 1 d . U . . .
H66A H 0.147356 0.291402 -0.423918 0.171 Uiso 1 1 calc GR . . . .
H66B H 0.142844 0.267522 -0.354329 0.171 Uiso 1 1 calc GR . . . .
H66C H 0.180309 0.226250 -0.404223 0.171 Uiso 1 1 calc GR . . . .
C67 C 0.3055(8) 0.2833(4) -0.4206(6) 0.161(4) Uani 1 1 d . U . . .
H67A H 0.360823 0.288550 -0.405011 0.241 Uiso 1 1 calc GR . . . .
H67B H 0.291471 0.311413 -0.454926 0.241 Uiso 1 1 calc GR . . . .
H67C H 0.296808 0.242127 -0.435678 0.241 Uiso 1 1 calc GR . . . .
C68 C 0.2787(6) 0.2644(3) -0.3074(4) 0.109(3) Uani 1 1 d . U . . .
H68A H 0.244959 0.279055 -0.276650 0.163 Uiso 1 1 calc GR . . . .
H68B H 0.333540 0.273345 -0.293015 0.163 Uiso 1 1 calc GR . . . .
H68C H 0.271986 0.220948 -0.312339 0.163 Uiso 1 1 calc GR . . . .
C69 C 0.2562(4) 0.2950(2) -0.3696(3) 0.0580(16) Uani 1 1 d . U . . .
C70 C 0.2473(3) 0.3645(2) -0.3643(2) 0.0347(11) Uani 1 1 d . . . . .
C71 C 0.2942(3) 0.3964(2) -0.3162(2) 0.0361(11) Uani 1 1 d . . . . .
H71 H 0.327067 0.373213 -0.287100 0.043 Uiso 1 1 calc R . . . .
C72 C 0.2960(3) 0.4595(2) -0.3081(2) 0.0318(10) Uani 1 1 d . . . . .
C73 C 0.3358(3) 0.4893(2) -0.2470(2) 0.0449(13) Uani 1 1 d . . . . .
C74 C 0.2675(5) 0.5159(3) -0.2118(3) 0.075(2) Uani 1 1 d . . . . .
H74A H 0.236113 0.483087 -0.197261 0.113 Uiso 1 1 calc GR . . . .
H74B H 0.234138 0.541646 -0.240317 0.113 Uiso 1 1 calc GR . . . .
H74C H 0.289911 0.539579 -0.175925 0.113 Uiso 1 1 calc GR . . . .
C75 C 0.3833(5) 0.4457(3) -0.2022(3) 0.085(3) Uani 1 1 d . . . . .
H75A H 0.424506 0.426909 -0.223674 0.127 Uiso 1 1 calc GR . . . .
H75B H 0.348298 0.414712 -0.188598 0.127 Uiso 1 1 calc GR . . . .
H75C H 0.407112 0.467857 -0.165704 0.127 Uiso 1 1 calc GR . . . .
C76 C 0.3879(4) 0.5414(3) -0.2649(3) 0.074(2) Uani 1 1 d . . . . .
H76A H 0.356947 0.568572 -0.293524 0.111 Uiso 1 1 calc GR . . . .
H76B H 0.431973 0.525519 -0.285315 0.111 Uiso 1 1 calc GR . . . .
H76C H 0.408030 0.563399 -0.227145 0.111 Uiso 1 1 calc GR . . . .
C1B C 0.4027(14) 1.1053(11) -0.3488(14) 0.118(6) Uani 0.347(13) 1 d D . P A 2
H1BA H 0.406474 1.145952 -0.331386 0.177 Uiso 0.347(13) 1 calc GR . P A 2
H1BB H 0.406212 1.107136 -0.393889 0.177 Uiso 0.347(13) 1 calc GR . P A 2
H1BC H 0.445747 1.080801 -0.328957 0.177 Uiso 0.347(13) 1 calc GR . P A 2
N8 N -0.3806(7) 0.4636(5) -0.3556(6) 0.192(6) Uani 1 1 d . . . . .
C79 C -0.2300(5) 0.4768(4) -0.3245(4) 0.083(2) Uani 1 1 d . . . . .
H79A H -0.217679 0.466273 -0.280379 0.125 Uiso 1 1 calc GR . . . .
H79B H -0.215669 0.518734 -0.330863 0.125 Uiso 1 1 calc GR . . . .
H79C H -0.200290 0.450810 -0.350150 0.125 Uiso 1 1 calc GR . . . .
C80 C -0.3131(7) 0.4689(4) -0.3423(5) 0.108(3) Uani 1 1 d . . . . .
H8 H 0.041(2) 0.4237(11) -0.4537(18) 0.013(10) Uiso 1 1 d D . . . .

loop_
_atom_site_aniso_label
_atom_site_aniso_U_11
_atom_site_aniso_U_22
_atom_site_aniso_U_33
_atom_site_aniso_U_23
_atom_site_aniso_U_13
_atom_site_aniso_U_12
Gd1 0.01654(10) 0.01789(10) 0.01919(11) -0.00273(7) 0.00312(7) 0.00050(7)
Gd2 0.01577(10) 0.01771(10) 0.02247(11) -0.00170(7) 0.00170(8) 0.00117(7)
O1 0.0172(13) 0.0161(14) 0.0291(15) -0.0058(11) 0.0003(11) 0.0014(11)
O2 0.0234(14) 0.0190(14) 0.0250(15) 0.0010(11) 0.0011(12) -0.0045(11)
O3 0.0185(14) 0.0263(15) 0.0295(16) -0.0080(12) 0.0043(12) 0.0030(12)
O4 0.0351(16) 0.0261(16) 0.0231(16) -0.0044(12) 0.0052(13) 0.0045(13)
O5 0.0400(17) 0.0261(16) 0.0202(16) -0.0014(12) 0.0044(13) -0.0025(13)
O6 0.0313(16) 0.0216(15) 0.0339(17) 0.0008(13) -0.0015(13) -0.0011(13)
O7 0.0323(16) 0.0226(15) 0.0303(17) -0.0008(12) -0.0010(13) 0.0018(13)
O8 0.0175(13) 0.0133(14) 0.0227(14) 0.0008(11) 0.0040(11) 0.0001(11)
N1 0.034(2) 0.0235(19) 0.031(2) -0.0043(15) 0.0068(16) -0.0045(16)
N2 0.0175(16) 0.0217(17) 0.0264(18) -0.0045(14) 0.0053(14) 0.0013(14)
N3 0.047(2) 0.024(2) 0.036(2) 0.0034(16) 0.0015(19) -0.0028(18)
N4 0.0209(17) 0.0242(18) 0.033(2) -0.0015(15) 0.0051(15) 0.0021(14)
N5 0.031(2) 0.056(3) 0.053(3) -0.023(2) 0.013(2) 0.005(2)
N6 0.0239(18) 0.0232(18) 0.031(2) -0.0037(15) 0.0052(15) 0.0014(15)
C1A 0.140(12) 0.061(7) 0.137(12) -0.027(9) -0.053(11) -0.002(7)
C2 0.137(7) 0.069(5) 0.197(9) -0.010(6) -0.030(7) -0.032(5)
C3 0.077(5) 0.042(3) 0.133(6) 0.001(4) -0.018(4) -0.013(3)
C4 0.062(4) 0.064(4) 0.177(7) 0.005(5) -0.019(5) -0.029(4)
C5 0.049(3) 0.045(3) 0.141(6) 0.008(4) -0.012(4) -0.012(3)
C6 0.038(3) 0.030(3) 0.051(3) -0.002(2) 0.003(2) -0.008(2)
C7 0.047(3) 0.031(3) 0.056(3) -0.003(2) 0.010(3) -0.005(2)
C8 0.063(4) 0.034(3) 0.095(5) -0.004(3) 0.012(4) 0.002(3)
C9 0.034(3) 0.030(2) 0.044(3) -0.006(2) 0.007(2) -0.004(2)
C10 0.031(2) 0.020(2) 0.029(2) -0.0059(17) 0.0084(18) -0.0061(17)
C11 0.024(2) 0.026(2) 0.034(2) -0.0055(18) -0.0025(18) -0.0045(18)
C12 0.025(2) 0.027(2) 0.029(2) -0.0005(17) 0.0015(18) 0.0040(18)
C13 0.022(2) 0.018(2) 0.023(2) -0.0031(16) 0.0048(16) 0.0009(16)
C14 0.021(2) 0.023(2) 0.023(2) -0.0034(16) 0.0059(17) 0.0015(16)
C15 0.026(2) 0.019(2) 0.027(2) -0.0026(16) 0.0069(17) 0.0000(17)
C16 0.030(2) 0.020(2) 0.042(3) -0.0036(18) 0.004(2) 0.0020(18)
C17 0.033(2) 0.023(2) 0.054(3) 0.004(2) 0.001(2) 0.0080(19)
C18 0.023(2) 0.028(2) 0.038(3) -0.0011(19) -0.0022(19) 0.0001(18)
C19 0.178(11) 0.045(5) 0.212(13) -0.014(6) 0.050(10) -0.031(6)
C20 0.229(13) 0.031(4) 0.115(8) -0.011(4) 0.013(8) -0.011(6)
C21 0.125(7) 0.028(3) 0.070(5) -0.002(3) 0.002(5) 0.007(4)
C22 0.122(7) 0.037(4) 0.100(6) -0.008(4) 0.035(5) -0.019(4)
C23 0.098(5) 0.027(3) 0.082(5) -0.004(3) 0.025(4) -0.004(3)
C24 0.070(4) 0.029(3) 0.038(3) 0.001(2) -0.003(3) 0.006(3)
C25 0.083(5) 0.042(3) 0.080(5) -0.010(3) -0.015(4) 0.013(3)
C26 0.112(7) 0.040(4) 0.103(6) -0.012(4) -0.015(5) 0.027(4)
C27 0.057(3) 0.031(3) 0.033(3) 0.000(2) -0.002(2) -0.001(2)
C28 0.036(2) 0.022(2) 0.026(2) 0.0032(17) 0.0060(19) -0.0001(18)
C29 0.036(2) 0.025(2) 0.026(2) 0.0042(17) 0.0031(19) 0.0024(19)
C30 0.025(2) 0.026(2) 0.030(2) 0.0000(18) 0.0012(18) -0.0015(18)
C31 0.028(2) 0.021(2) 0.018(2) -0.0009(16) 0.0086(17) -0.0037(17)
C32 0.023(2) 0.021(2) 0.023(2) -0.0002(16) 0.0109(17) 0.0008(16)
C33 0.029(2) 0.024(2) 0.026(2) -0.0027(17) 0.0094(18) -0.0068(18)
C34 0.030(2) 0.025(2) 0.036(3) -0.0053(18) 0.010(2) -0.0069(18)
C35 0.019(2) 0.035(3) 0.049(3) -0.008(2) 0.005(2) -0.0062(19)
C36 0.021(2) 0.032(2) 0.044(3) -0.004(2) 0.002(2) 0.0023(18)
C37 0.058(4) 0.110(6) 0.058(4) -0.004(4) 0.025(3) 0.030(4)
C38 0.064(4) 0.089(5) 0.061(4) -0.011(4) 0.023(3) 0.030(4)
C39 0.043(3) 0.071(4) 0.048(3) -0.019(3) 0.008(3) 0.014(3)
C40 0.040(3) 0.061(4) 0.062(4) -0.007(3) 0.015(3) 0.008(3)
C41 0.038(3) 0.053(3) 0.056(3) -0.016(3) 0.009(3) 0.007(3)
C42 0.027(2) 0.054(3) 0.049(3) -0.021(3) 0.008(2) 0.006(2)
C43 0.051(3) 0.047(3) 0.092(5) -0.023(3) 0.028(3) -0.002(3)
C44 0.059(4) 0.054(4) 0.088(5) -0.033(3) 0.027(4) 0.012(3)
C45 0.029(3) 0.051(3) 0.054(3) -0.018(3) 0.008(2) 0.003(2)
C46 0.026(2) 0.046(3) 0.047(3) -0.019(2) 0.012(2) 0.005(2)
C47 0.033(3) 0.047(3) 0.049(3) -0.025(2) 0.007(2) 0.006(2)
C48 0.025(2) 0.045(3) 0.043(3) -0.016(2) 0.003(2) 0.002(2)
C49 0.0184(19) 0.027(2) 0.028(2) -0.0031(17) 0.0066(17) 0.0021(17)
C50 0.023(2) 0.027(2) 0.035(2) -0.0051(18) 0.0106(18) 0.0023(17)
C51 0.023(2) 0.034(3) 0.043(3) -0.010(2) 0.006(2) 0.0027(19)
C52 0.017(2) 0.051(3) 0.065(4) -0.020(3) 0.009(2) 0.003(2)
C53 0.017(2) 0.053(3) 0.058(3) -0.018(3) -0.003(2) 0.004(2)
C54 0.023(2) 0.031(2) 0.051(3) 0.000(2) -0.015(2) -0.0024(19)
C55 0.116(6) 0.029(3) 0.045(3) -0.012(2) 0.003(3) 0.008(3)
C56 0.084(4) 0.047(3) 0.045(3) -0.014(3) 0.028(3) -0.001(3)
C57 0.059(4) 0.073(4) 0.063(4) -0.038(3) 0.011(3) -0.019(3)
C58 0.053(3) 0.035(3) 0.023(2) -0.0058(19) 0.006(2) 0.001(2)
C59 0.036(2) 0.030(2) 0.026(2) -0.0044(18) 0.0059(19) -0.002(2)
C60 0.062(3) 0.036(3) 0.017(2) -0.0048(19) -0.005(2) 0.004(2)
C61 0.030(2) 0.030(2) 0.024(2) -0.0003(17) 0.0049(18) -0.0009(18)
C62 0.041(3) 0.028(2) 0.029(2) 0.0046(18) 0.006(2) 0.000(2)
C63 0.065(4) 0.046(3) 0.042(3) 0.013(2) -0.004(3) -0.001(3)
C64 0.049(3) 0.048(3) 0.052(3) 0.007(3) 0.012(3) 0.011(3)
C65 0.059(3) 0.039(3) 0.036(3) 0.006(2) 0.014(2) -0.007(2)
C66 0.157(8) 0.033(3) 0.136(7) 0.002(4) -0.061(6) -0.019(4)
C67 0.230(10) 0.050(5) 0.228(10) -0.018(6) 0.143(8) 0.026(6)
C68 0.164(8) 0.035(3) 0.110(6) 0.022(4) -0.064(6) -0.005(4)
C69 0.088(4) 0.019(2) 0.067(4) 0.006(2) 0.006(3) 0.002(3)
C70 0.043(3) 0.023(2) 0.038(3) 0.0054(19) 0.003(2) -0.001(2)
C71 0.038(3) 0.030(2) 0.038(3) 0.007(2) -0.011(2) 0.007(2)
C72 0.037(2) 0.025(2) 0.032(2) 0.0021(19) -0.005(2) 0.0042(19)
C73 0.055(3) 0.041(3) 0.034(3) -0.003(2) -0.018(2) -0.004(2)
C74 0.102(6) 0.080(5) 0.042(4) -0.016(3) 0.000(4) 0.009(4)
C75 0.115(6) 0.056(4) 0.070(5) 0.006(3) -0.055(4) 0.003(4)
C76 0.076(5) 0.069(4) 0.068(4) -0.004(3) -0.030(4) -0.030(4)
C1B 0.140(12) 0.061(7) 0.137(12) -0.027(9) -0.053(11) -0.002(7)
N8 0.162(10) 0.167(10) 0.221(13) 0.073(9) -0.106(10) -0.063(8)
C79 0.096(6) 0.079(5) 0.076(5) 0.017(4) 0.016(5) -0.013(4)
C80 0.131(9) 0.090(6) 0.094(7) 0.036(5) -0.031(6) -0.034(6)

loop_
_atom_type_symbol
_atom_type_description
_atom_type_scat_dispersion_real
_atom_type_scat_dispersion_imag
_atom_type_scat_source
C C 0.0033 0.0016 'International Tables Vol C Tables 4.2.6.8 and 6.1.1.4'
H H 0.0000 0.0000 'International Tables Vol C Tables 4.2.6.8 and 6.1.1.4'
Gd Gd -0.1653 3.9035 'International Tables Vol C Tables 4.2.6.8 and 6.1.1.4'
N N 0.0061 0.0033 'International Tables Vol C Tables 4.2.6.8 and 6.1.1.4'
O O 0.0106 0.0060 'International Tables Vol C Tables 4.2.6.8 and 6.1.1.4'

loop_
_geom_angle_atom_site_label_1
_geom_angle_atom_site_label_2
_geom_angle_atom_site_label_3
_geom_angle
_geom_angle_site_symmetry_1
_geom_angle_site_symmetry_3
Gd2 Gd1 Gd1 62.592(6) 3_564 3_564
Gd2 Gd1 Gd1 54.648(5) . 3_564
Gd2 Gd1 Gd2 117.240(6) 3_564 .
O1 Gd1 Gd1 84.18(6) . 3_564
O1 Gd1 Gd2 35.57(6) . .
O1 Gd1 Gd2 140.78(7) . 3_564
O1 Gd1 O2 145.76(9) . .
O1 Gd1 O3 143.53(9) . .
O1 Gd1 O8 100.79(9) . 3_564
O1 Gd1 O8 69.06(9) . .
O1 Gd1 N2 65.70(9) . .
O2 Gd1 Gd1 70.32(7) . 3_564
O2 Gd1 Gd2 41.54(6) . 3_564
O2 Gd1 Gd2 110.51(7) . .
O2 Gd1 O3 66.48(9) . .
O2 Gd1 O8 71.31(9) . 3_564
O2 Gd1 N2 137.84(10) . .
O3 Gd1 Gd1 101.42(6) . 3_564
O3 Gd1 Gd2 152.50(7) . .
O3 Gd1 Gd2 41.44(6) . 3_564
O3 Gd1 O8 69.53(9) . 3_564
O3 Gd1 N2 77.83(10) . .
O4 Gd1 Gd1 164.20(7) . 3_564
O4 Gd1 Gd2 114.46(7) . .
O4 Gd1 Gd2 126.74(7) . 3_564
O4 Gd1 O1 81.92(10) . .
O4 Gd1 O2 125.41(10) . .
O4 Gd1 O3 85.56(9) . .
O4 Gd1 O8 141.15(9) . .
O4 Gd1 O8 141.64(9) . 3_564
O4 Gd1 N2 70.59(10) . .
O5 Gd1 Gd1 115.78(7) . 3_564
O5 Gd1 Gd2 121.82(7) . 3_564
O5 Gd1 Gd2 87.20(7) . .
O5 Gd1 O1 90.20(10) . .
O5 Gd1 O2 81.25(10) . .
O5 Gd1 O3 118.06(10) . .
O5 Gd1 O4 71.86(10) . .
O5 Gd1 O8 145.57(9) . 3_564
O5 Gd1 O8 82.67(10) . .
O5 Gd1 N2 137.57(10) . .
O8 Gd1 Gd1 35.30(6) 3_564 3_564
O8 Gd1 Gd1 36.09(6) . 3_564
O8 Gd1 Gd2 83.49(6) 3_564 .
O8 Gd1 Gd2 91.50(6) . 3_564
O8 Gd1 Gd2 39.98(6) 3_564 3_564
O8 Gd1 Gd2 33.56(6) . .
O8 Gd1 O2 76.96(9) . .
O8 Gd1 O3 132.93(9) . .
O8 Gd1 O8 71.39(10) . 3_564
O8 Gd1 N2 116.38(9) . .
O8 Gd1 N2 75.80(10) 3_564 .
N2 Gd1 Gd1 96.80(7) . 3_564
N2 Gd1 Gd2 90.82(7) . .
N2 Gd1 Gd2 96.51(7) . 3_564
Gd1 Gd2 Gd1 62.761(6) 3_564 .
O1 Gd2 Gd1 91.13(6) . 3_564
O1 Gd2 Gd1 34.86(6) . .
O1 Gd2 N4 82.36(10) . 3_564
O1 Gd2 N6 156.54(10) . 3_564
O2 Gd2 Gd1 70.43(6) 3_564 .
O2 Gd2 Gd1 41.53(6) 3_564 3_564
O2 Gd2 O1 77.58(9) 3_564 .
O2 Gd2 N4 65.26(10) 3_564 3_564
O2 Gd2 N6 105.87(10) 3_564 3_564
O3 Gd2 Gd1 42.21(6) 3_564 3_564
O3 Gd2 Gd1 102.30(6) 3_564 .
O3 Gd2 O1 133.33(9) 3_564 .
O3 Gd2 O2 67.05(9) 3_564 3_564
O3 Gd2 N4 107.63(11) 3_564 3_564
O3 Gd2 N6 66.37(10) 3_564 3_564
O6 Gd2 Gd1 101.64(7) . .
O6 Gd2 Gd1 101.59(7) . 3_564
O6 Gd2 O1 117.41(10) . .
O6 Gd2 O2 142.51(9) . 3_564
O6 Gd2 O3 79.80(10) . 3_564
O6 Gd2 N4 145.81(10) . 3_564
O6 Gd2 N6 74.32(11) . 3_564
O7 Gd2 Gd1 107.84(7) . .
O7 Gd2 Gd1 168.51(8) . 3_564
O7 Gd2 O1 82.77(10) . .
O7 Gd2 O2 144.47(9) . 3_564
O7 Gd2 O3 142.62(10) . 3_564
O7 Gd2 O6 72.99(10) . .
O7 Gd2 O8 126.35(10) . .
O7 Gd2 N4 83.11(11) . 3_564
O7 Gd2 N6 81.72(11) . 3_564
O8 Gd2 Gd1 34.50(6) . .
O8 Gd2 Gd1 42.16(6) . 3_564
O8 Gd2 O1 69.29(9) . .
O8 Gd2 O2 73.10(9) . 3_564
O8 Gd2 O3 71.90(9) . 3_564
O8 Gd2 O6 80.56(9) . .
O8 Gd2 N4 133.63(10) . 3_564
O8 Gd2 N6 134.14(10) . 3_564
N4 Gd2 Gd1 105.80(8) 3_564 3_564
N4 Gd2 Gd1 108.86(7) 3_564 .
N6 Gd2 Gd1 168.33(8) 3_564 .
N6 Gd2 Gd1 106.89(8) 3_564 3_564
N6 Gd2 N4 78.40(11) 3_564 3_564
Gd1 O1 Gd2 109.57(10) . .
C13 O1 Gd1 118.7(2) . .
C13 O1 Gd2 125.3(2) . .
Gd1 O2 Gd2 96.93(9) . 3_564
C31 O2 Gd1 143.0(2) . .
C31 O2 Gd2 118.8(2) . 3_564
Gd2 O3 Gd1 96.35(9) 3_564 .
C49 O3 Gd1 140.5(3) . .
C49 O3 Gd2 121.3(2) . 3_564
C59 O4 Gd1 134.0(3) . .
C61 O5 Gd1 135.9(3) . .
C70 O6 Gd2 134.2(3) . .
C72 O7 Gd2 136.9(3) . .
Gd1 O8 Gd1 108.61(10) . 3_564
Gd1 O8 H8 109(3) . .
Gd1 O8 H8 110(3) 3_564 .
Gd2 O8 Gd1 111.94(10) . .
Gd2 O8 Gd1 97.86(9) . 3_564
Gd2 O8 H8 118(3) . .
C9 N1 C10 119.5(4) . .
C14 N2 Gd1 113.2(2) . .
C18 N2 Gd1 126.7(3) . .
C18 N2 C14 118.5(4) . .
C27 N3 C28 118.7(4) . .
C32 N4 Gd2 112.7(2) . 3_564
C36 N4 Gd2 126.5(3) . 3_564
C36 N4 C32 118.3(4) . .
C45 N5 C46 119.9(5) . .
C50 N6 Gd2 115.1(3) . 3_564
C54 N6 Gd2 127.4(3) . 3_564
C54 N6 C50 117.3(4) . .
H1AA C1A H1AB 109.5 . .
H1AA C1A H1AC 109.5 . .
H1AB C1A H1AC 109.5 . .
C2 C1A H1AA 109.5 . .
C2 C1A H1AB 109.5 . .
C2 C1A H1AC 109.5 . .
C1A C2 H2AA 108.2 . .
C1A C2 H2AB 108.2 . .
C1A C2 C3 116.5(12) . .
H2AA C2 H2AB 107.3 . .
H2BC C2 H2BD 106.0 . .
C3 C2 H2AA 108.2 . .
C3 C2 H2AB 108.2 . .
C3 C2 H2BC 105.2 . .
C3 C2 H2BD 105.2 . .
C1B C2 H2BC 105.2 . .
C1B C2 H2BD 105.2 . .
C1B C2 C3 128.2(16) . .
C4 C3 C2 121.1(8) . .
C8 C3 C2 122.2(8) . .
C8 C3 C4 116.6(6) . .
C3 C4 H4 118.8 . .
C3 C4 C5 122.4(7) . .
C5 C4 H4 118.8 . .
C4 C5 H5 120.1 . .
C6 C5 C4 119.8(7) . .
C6 C5 H5 120.1 . .
C5 C6 C9 119.4(5) . .
C7 C6 C5 117.4(5) . .
C7 C6 C9 123.2(5) . .
C6 C7 H7 119.3 . .
C8 C7 C6 121.4(5) . .
C8 C7 H7 119.3 . .
C3 C8 C7 122.3(6) . .
C3 C8 H8A 118.8 . .
C7 C8 H8A 118.8 . .
N1 C9 C6 122.7(5) . .
N1 C9 H9 118.7 . .
C6 C9 H9 118.7 . .
N1 C10 C15 116.9(4) . .
C11 C10 N1 124.8(4) . .
C11 C10 C15 118.3(4) . .
C10 C11 H11 119.1 . .
C10 C11 C12 121.7(4) . .
C12 C11 H11 119.1 . .
C11 C12 H12 119.2 . .
C13 C12 C11 121.6(4) . .
C13 C12 H12 119.2 . .
O1 C13 C12 123.2(4) . .
O1 C13 C14 119.2(3) . .
C12 C13 C14 117.5(4) . .
N2 C14 C13 116.8(3) . .
N2 C14 C15 122.3(4) . .
C15 C14 C13 120.9(4) . .
C14 C15 C10 119.7(4) . .
C16 C15 C10 123.4(4) . .
C16 C15 C14 116.9(4) . .
C15 C16 H16 119.9 . .
C17 C16 C15 120.1(4) . .
C17 C16 H16 119.9 . .
C16 C17 H17 120.5 . .
C16 C17 C18 119.0(4) . .
C18 C17 H17 120.5 . .
N2 C18 C17 123.2(4) . .
N2 C18 H18 118.4 . .
C17 C18 H18 118.4 . .
H19A C19 H19B 109.5 . .
H19A C19 H19C 109.5 . .
H19B C19 H19C 109.5 . .
C20 C19 H19A 109.5 . .
C20 C19 H19B 109.5 . .
C20 C19 H19C 109.5 . .
C19 C20 H20A 107.9 . .
C19 C20 H20B 107.9 . .
C19 C20 C21 117.5(8) . .
H20A C20 H20B 107.2 . .
C21 C20 H20A 107.9 . .
C21 C20 H20B 107.9 . .
C22 C21 C20 121.2(9) . .
C26 C21 C20 120.4(8) . .
C26 C21 C22 118.4(6) . .
C21 C22 H22 119.6 . .
C21 C22 C23 120.8(8) . .
C23 C22 H22 119.6 . .
C22 C23 H23 119.6 . .
C24 C23 C22 120.8(7) . .
C24 C23 H23 119.6 . .
C23 C24 C25 117.3(6) . .
C23 C24 C27 123.0(5) . .
C25 C24 C27 119.7(6) . .
C24 C25 H25 119.2 . .
C24 C25 C26 121.7(7) . .
C26 C25 H25 119.2 . .
C21 C26 C25 121.0(7) . .
C21 C26 H26 119.5 . .
C25 C26 H26 119.5 . .
N3 C27 C24 122.8(5) . .
N3 C27 H27 118.6 . .
C24 C27 H27 118.6 . .
N3 C28 C33 116.5(4) . .
C29 C28 N3 125.2(4) . .
C29 C28 C33 118.3(4) . .
C28 C29 H29 119.1 . .
C28 C29 C30 121.9(4) . .
C30 C29 H29 119.1 . .
C29 C30 H30 119.0 . .
C31 C30 C29 121.9(4) . .
C31 C30 H30 119.0 . .
O2 C31 C30 124.0(4) . .
O2 C31 C32 118.9(4) . .
C30 C31 C32 117.1(4) . .
N4 C32 C31 117.1(4) . .
N4 C32 C33 121.9(4) . .
C33 C32 C31 121.0(4) . .
C32 C33 C28 119.7(4) . .
C34 C33 C28 123.1(4) . .
C34 C33 C32 117.2(4) . .
C33 C34 H34 120.0 . .
C35 C34 C33 120.1(4) . .
C35 C34 H34 120.0 . .
C34 C35 H35 120.6 . .
C34 C35 C36 118.8(4) . .
C36 C35 H35 120.6 . .
N4 C36 C35 123.6(4) . .
N4 C36 H36 118.2 . .
C35 C36 H36 118.2 . .
H37A C37 H37B 109.5 . .
H37A C37 H37C 109.5 . .
H37B C37 H37C 109.5 . .
C38 C37 H37A 109.5 . .
C38 C37 H37B 109.5 . .
C38 C37 H37C 109.5 . .
C37 C38 H38A 109.2 . .
C37 C38 H38B 109.2 . .
C37 C38 C39 112.0(5) . .
H38A C38 H38B 107.9 . .
C39 C38 H38A 109.2 . .
C39 C38 H38B 109.2 . .
C40 C39 C38 121.1(6) . .
C44 C39 C38 121.2(6) . .
C44 C39 C40 117.7(5) . .
C39 C40 H40 119.4 . .
C41 C40 C39 121.2(6) . .
C41 C40 H40 119.4 . .
C40 C41 H41 119.5 . .
C42 C41 C40 120.9(5) . .
C42 C41 H41 119.5 . .
C41 C42 C43 118.5(5) . .
C41 C42 C45 121.5(5) . .
C43 C42 C45 119.9(5) . .
C42 C43 H43 120.0 . .
C42 C43 C44 120.1(6) . .
C44 C43 H43 120.0 . .
C39 C44 C43 121.6(5) . .
C39 C44 H44 119.2 . .
C43 C44 H44 119.2 . .
N5 C45 C42 122.1(5) . .
N5 C45 H45 118.9 . .
C42 C45 H45 118.9 . .
N5 C46 C51 118.1(4) . .
C47 C46 N5 123.3(4) . .
C47 C46 C51 118.1(4) . .
C46 C47 H47 119.0 . .
C46 C47 C48 122.0(4) . .
C48 C47 H47 119.0 . .
C47 C48 H48 119.0 . .
C49 C48 C47 122.0(4) . .
C49 C48 H48 119.0 . .
O3 C49 C48 123.4(4) . .
O3 C49 C50 118.9(4) . .
C48 C49 C50 117.7(4) . .
N6 C50 C49 118.0(4) . .
N6 C50 C51 121.8(4) . .
C51 C50 C49 120.3(4) . .
C46 C51 C50 119.8(4) . .
C52 C51 C46 123.4(4) . .
C52 C51 C50 116.7(4) . .
C51 C52 H52 119.4 . .
C53 C52 C51 121.2(4) . .
C53 C52 H52 119.4 . .
C52 C53 H53 121.4 . .
C52 C53 C54 117.2(4) . .
C54 C53 H53 121.4 . .
N6 C54 C53 125.7(5) . .
N6 C54 H54 117.2 . .
C53 C54 H54 117.2 . .
H55A C55 H55B 109.5 . .
H55A C55 H55C 109.5 . .
H55B C55 H55C 109.5 . .
C58 C55 H55A 109.5 . .
C58 C55 H55B 109.5 . .
C58 C55 H55C 109.5 . .
H56A C56 H56B 109.5 . .
H56A C56 H56C 109.5 . .
H56B C56 H56C 109.5 . .
C58 C56 H56A 109.5 . .
C58 C56 H56B 109.5 . .
C58 C56 H56C 109.5 . .
H57A C57 H57B 109.5 . .
H57A C57 H57C 109.5 . .
H57B C57 H57C 109.5 . .
C58 C57 H57A 109.5 . .
C58 C57 H57B 109.5 . .
C58 C57 H57C 109.5 . .
C55 C58 C56 109.7(5) . .
C55 C58 C57 108.4(5) . .
C55 C58 C59 111.1(4) . .
C56 C58 C57 109.1(5) . .
C56 C58 C59 111.4(4) . .
C59 C58 C57 107.1(4) . .
O4 C59 C58 117.3(4) . .
O4 C59 C60 123.8(4) . .
C60 C59 C58 118.9(4) . .
C59 C60 H60 117.4 . .
C61 C60 C59 125.1(4) . .
C61 C60 H60 117.4 . .
O5 C61 C60 123.8(4) . .
O5 C61 C62 115.2(4) . .
C60 C61 C62 121.0(4) . .
C63 C62 C61 113.3(4) . .
C64 C62 C61 107.5(4) . .
C64 C62 C63 109.2(4) . .
C64 C62 C65 109.7(4) . .
C65 C62 C61 108.3(4) . .
C65 C62 C63 108.8(4) . .
C62 C63 H63A 109.5 . .
C62 C63 H63B 109.5 . .
C62 C63 H63C 109.5 . .
H63A C63 H63B 109.5 . .
H63A C63 H63C 109.5 . .
H63B C63 H63C 109.5 . .
C62 C64 H64A 109.5 . .
C62 C64 H64B 109.5 . .
C62 C64 H64C 109.5 . .
H64A C64 H64B 109.5 . .
H64A C64 H64C 109.5 . .
H64B C64 H64C 109.5 . .
C62 C65 H65A 109.5 . .
C62 C65 H65B 109.5 . .
C62 C65 H65C 109.5 . .
H65A C65 H65B 109.5 . .
H65A C65 H65C 109.5 . .
H65B C65 H65C 109.5 . .
H66A C66 H66B 109.5 . .
H66A C66 H66C 109.5 . .
H66B C66 H66C 109.5 . .
C69 C66 H66A 109.5 . .
C69 C66 H66B 109.5 . .
C69 C66 H66C 109.5 . .
H67A C67 H67B 109.5 . .
H67A C67 H67C 109.5 . .
H67B C67 H67C 109.5 . .
C69 C67 H67A 109.5 . .
C69 C67 H67B 109.5 . .
C69 C67 H67C 109.5 . .
H68A C68 H68B 109.5 . .
H68A C68 H68C 109.5 . .
H68B C68 H68C 109.5 . .
C69 C68 H68A 109.5 . .
C69 C68 H68B 109.5 . .
C69 C68 H68C 109.5 . .
C66 C69 C70 108.6(5) . .
C67 C69 C66 107.0(8) . .
C67 C69 C68 117.7(8) . .
C67 C69 C70 107.3(5) . .
C68 C69 C66 102.0(6) . .
C68 C69 C70 113.6(5) . .
O6 C70 C69 116.9(4) . .
O6 C70 C71 123.5(4) . .
C71 C70 C69 119.5(4) . .
C70 C71 H71 117.1 . .
C72 C71 C70 125.7(4) . .
C72 C71 H71 117.1 . .
O7 C72 C71 123.2(4) . .
O7 C72 C73 115.1(4) . .
C71 C72 C73 121.7(4) . .
C72 C73 C74 106.5(5) . .
C75 C73 C72 114.5(5) . .
C75 C73 C74 107.8(6) . .
C75 C73 C76 110.6(5) . .
C76 C73 C72 108.9(5) . .
C76 C73 C74 108.4(5) . .
C73 C74 H74A 109.5 . .
C73 C74 H74B 109.5 . .
C73 C74 H74C 109.5 . .
H74A C74 H74B 109.5 . .
H74A C74 H74C 109.5 . .
H74B C74 H74C 109.5 . .
C73 C75 H75A 109.5 . .
C73 C75 H75B 109.5 . .
C73 C75 H75C 109.5 . .
H75A C75 H75B 109.5 . .
H75A C75 H75C 109.5 . .
H75B C75 H75C 109.5 . .
C73 C76 H76A 109.5 . .
C73 C76 H76B 109.5 . .
C73 C76 H76C 109.5 . .
H76A C76 H76B 109.5 . .
H76A C76 H76C 109.5 . .
H76B C76 H76C 109.5 . .
C2 C1B H1BA 109.5 . .
C2 C1B H1BB 109.5 . .
C2 C1B H1BC 109.5 . .
H1BA C1B H1BB 109.5 . .
H1BA C1B H1BC 109.5 . .
H1BB C1B H1BC 109.5 . .
H79A C79 H79B 109.5 . .
H79A C79 H79C 109.5 . .
H79B C79 H79C 109.5 . .
C80 C79 H79A 109.5 . .
C80 C79 H79B 109.5 . .
C80 C79 H79C 109.5 . .
N8 C80 C79 178.2(15) . .

loop_
_geom_bond_atom_site_label_1
_geom_bond_atom_site_label_2
_geom_bond_distance
_geom_bond_site_symmetry_2
Gd1 Gd1 3.9309(4) 3_564
Gd1 Gd2 3.9249(3) .
Gd1 Gd2 3.6060(3) 3_564
Gd1 O1 2.381(3) .
Gd1 O2 2.408(3) .
Gd1 O3 2.438(3) .
Gd1 O4 2.361(3) .
Gd1 O5 2.330(3) .
Gd1 O8 2.397(3) .
Gd1 O8 2.443(3) 3_564
Gd1 N2 2.577(3) .
Gd2 O1 2.423(3) .
Gd2 O2 2.409(3) 3_564
Gd2 O3 2.401(3) 3_564
Gd2 O6 2.352(3) .
Gd2 O7 2.321(3) .
Gd2 O8 2.339(3) .
Gd2 N4 2.589(3) 3_564
Gd2 N6 2.561(3) 3_564
O1 C13 1.336(5) .
O2 C31 1.328(5) .
O3 C49 1.334(5) .
O4 C59 1.266(5) .
O5 C61 1.271(5) .
O6 C70 1.266(5) .
O7 C72 1.271(5) .
O8 H8 0.836(19) .
N1 C9 1.267(6) .
N1 C10 1.419(5) .
N2 C14 1.368(5) .
N2 C18 1.313(5) .
N3 C27 1.276(6) .
N3 C28 1.414(6) .
N4 C32 1.372(5) .
N4 C36 1.317(6) .
N5 C45 1.260(6) .
N5 C46 1.414(6) .
N6 C50 1.365(5) .
N6 C54 1.319(5) .
C1A H1AA 0.9600 .
C1A H1AB 0.9600 .
C1A H1AC 0.9600 .
C1A C2 1.262(13) .
C2 H2AA 0.9700 .
C2 H2AB 0.9700 .
C2 H2BC 0.9700 .
C2 H2BD 0.9700 .
C2 C3 1.514(10) .
C2 C1B 1.243(19) .
C3 C4 1.375(11) .
C3 C8 1.352(10) .
C4 H4 0.9300 .
C4 C5 1.391(9) .
C5 H5 0.9300 .
C5 C6 1.378(8) .
C6 C7 1.376(7) .
C6 C9 1.459(7) .
C7 H7 0.9300 .
C7 C8 1.372(7) .
C8 H8A 0.9300 .
C9 H9 0.9300 .
C10 C11 1.375(6) .
C10 C15 1.423(6) .
C11 H11 0.9300 .
C11 C12 1.404(6) .
C12 H12 0.9300 .
C12 C13 1.385(6) .
C13 C14 1.420(5) .
C14 C15 1.420(6) .
C15 C16 1.415(6) .
C16 H16 0.9300 .
C16 C17 1.358(6) .
C17 H17 0.9300 .
C17 C18 1.416(6) .
C18 H18 0.9300 .
C19 H19A 0.9600 .
C19 H19B 0.9600 .
C19 H19C 0.9600 .
C19 C20 1.425(13) .
C20 H20A 0.9700 .
C20 H20B 0.9700 .
C20 C21 1.534(9) .
C21 C22 1.383(11) .
C21 C26 1.343(11) .
C22 H22 0.9300 .
C22 C23 1.395(8) .
C23 H23 0.9300 .
C23 C24 1.370(9) .
C24 C25 1.377(8) .
C24 C27 1.462(7) .
C25 H25 0.9300 .
C25 C26 1.388(10) .
C26 H26 0.9300 .
C27 H27 0.9300 .
C28 C29 1.377(6) .
C28 C33 1.422(6) .
C29 H29 0.9300 .
C29 C30 1.403(6) .
C30 H30 0.9300 .
C30 C31 1.384(6) .
C31 C32 1.430(6) .
C32 C33 1.421(6) .
C33 C34 1.415(6) .
C34 H34 0.9300 .
C34 C35 1.360(7) .
C35 H35 0.9300 .
C35 C36 1.407(6) .
C36 H36 0.9300 .
C37 H37A 0.9600 .
C37 H37B 0.9600 .
C37 H37C 0.9600 .
C37 C38 1.488(9) .
C38 H38A 0.9700 .
C38 H38B 0.9700 .
C38 C39 1.515(8) .
C39 C40 1.390(8) .
C39 C44 1.372(9) .
C40 H40 0.9300 .
C40 C41 1.383(7) .
C41 H41 0.9300 .
C41 C42 1.374(8) .
C42 C43 1.392(7) .
C42 C45 1.480(7) .
C43 H43 0.9300 .
C43 C44 1.394(8) .
C44 H44 0.9300 .
C45 H45 0.9300 .
C46 C47 1.379(7) .
C46 C51 1.419(6) .
C47 H47 0.9300 .
C47 C48 1.400(6) .
C48 H48 0.9300 .
C48 C49 1.369(6) .
C49 C50 1.433(6) .
C50 C51 1.428(6) .
C51 C52 1.412(6) .
C52 H52 0.9300 .
C52 C53 1.356(7) .
C53 H53 0.9300 .
C53 C54 1.393(7) .
C54 H54 0.9300 .
C55 H55A 0.9600 .
C55 H55B 0.9600 .
C55 H55C 0.9600 .
C55 C58 1.515(7) .
C56 H56A 0.9600 .
C56 H56B 0.9600 .
C56 H56C 0.9600 .
C56 C58 1.519(7) .
C57 H57A 0.9600 .
C57 H57B 0.9600 .
C57 H57C 0.9600 .
C57 C58 1.550(8) .
C58 C59 1.544(6) .
C59 C60 1.397(6) .
C60 H60 0.9300 .
C60 C61 1.387(6) .
C61 C62 1.538(6) .
C62 C63 1.534(7) .
C62 C64 1.519(7) .
C62 C65 1.522(7) .
C63 H63A 0.9600 .
C63 H63B 0.9600 .
C63 H63C 0.9600 .
C64 H64A 0.9600 .
C64 H64B 0.9600 .
C64 H64C 0.9600 .
C65 H65A 0.9600 .
C65 H65B 0.9600 .
C65 H65C 0.9600 .
C66 H66A 0.9600 .
C66 H66B 0.9600 .
C66 H66C 0.9600 .
C66 C69 1.524(10) .
C67 H67A 0.9600 .
C67 H67B 0.9600 .
C67 H67C 0.9600 .
C67 C69 1.448(11) .
C68 H68A 0.9600 .
C68 H68B 0.9600 .
C68 H68C 0.9600 .
C68 C69 1.487(9) .
C69 C70 1.531(7) .
C70 C71 1.404(7) .
C71 H71 0.9300 .
C71 C72 1.390(6) .
C72 C73 1.533(6) .
C73 C74 1.545(9) .
C73 C75 1.509(8) .
C73 C76 1.509(8) .
C74 H74A 0.9600 .
C74 H74B 0.9600 .
C74 H74C 0.9600 .
C75 H75A 0.9600 .
C75 H75B 0.9600 .
C75 H75C 0.9600 .
C76 H76A 0.9600 .
C76 H76B 0.9600 .
C76 H76C 0.9600 .
C1B H1BA 0.9600 .
C1B H1BB 0.9600 .
C1B H1BC 0.9600 .
N8 C80 1.145(13) .
C79 H79A 0.9600 .
C79 H79B 0.9600 .
C79 H79C 0.9600 .
C79 C80 1.418(13) .

loop_
_geom_torsion_atom_site_label_1
_geom_torsion_atom_site_label_2
_geom_torsion_atom_site_label_3
_geom_torsion_atom_site_label_4
_geom_torsion
_geom_torsion_site_symmetry_1
Gd1 O1 C13 C12 156.6(3) .
Gd1 O1 C13 C14 -25.3(5) .
Gd1 O2 C31 C30 -7.9(7) .
Gd1 O2 C31 C32 171.8(3) .
Gd1 O3 C49 C48 26.5(7) .
Gd1 O3 C49 C50 -154.1(3) .
Gd1 O4 C59 C58 156.0(3) .
Gd1 O4 C59 C60 -22.3(7) .
Gd1 O5 C61 C60 14.3(7) .
Gd1 O5 C61 C62 -165.7(3) .
Gd1 N2 C14 C13 13.0(4) .
Gd1 N2 C14 C15 -166.2(3) .
Gd1 N2 C18 C17 164.4(4) .
Gd2 O1 C13 C12 -54.6(5) .
Gd2 O1 C13 C14 123.5(3) .
Gd2 O2 C31 C30 155.7(3) 3_564
Gd2 O2 C31 C32 -24.6(4) 3_564
Gd2 O3 C49 C48 -173.2(4) 3_564
Gd2 O3 C49 C50 6.3(5) 3_564
Gd2 O6 C70 C69 -156.1(4) .
Gd2 O6 C70 C71 21.5(7) .
Gd2 O7 C72 C71 3.6(8) .
Gd2 O7 C72 C73 -174.7(3) .
Gd2 N4 C32 C31 17.0(4) 3_564
Gd2 N4 C32 C33 -161.3(3) 3_564
Gd2 N4 C36 C35 161.7(3) 3_564
Gd2 N6 C50 C49 -1.5(5) 3_564
Gd2 N6 C50 C51 179.6(3) 3_564
Gd2 N6 C54 C53 -178.5(4) 3_564
O1 C13 C14 N2 6.6(5) .
O1 C13 C14 C15 -174.2(4) .
O2 C31 C32 N4 3.3(5) .
O2 C31 C32 C33 -178.4(4) .
O3 C49 C50 N6 -2.9(6) .
O3 C49 C50 C51 176.0(4) .
O4 C59 C60 C61 1.2(8) .
O5 C61 C62 C63 177.9(4) .
O5 C61 C62 C64 57.2(5) .
O5 C61 C62 C65 -61.3(5) .
O6 C70 C71 C72 -1.6(8) .
O7 C72 C73 C74 68.6(6) .
O7 C72 C73 C75 -172.4(6) .
O7 C72 C73 C76 -48.1(6) .
N1 C10 C11 C12 -176.9(4) .
N1 C10 C15 C14 176.1(4) .
N1 C10 C15 C16 -3.5(6) .
N2 C14 C15 C10 -179.7(4) .
N2 C14 C15 C16 -0.1(6) .
N3 C28 C29 C30 -178.8(4) .
N3 C28 C33 C32 -177.9(4) .
N3 C28 C33 C34 -0.6(6) .
N4 C32 C33 C28 173.8(4) .
N4 C32 C33 C34 -3.6(6) .
N5 C46 C47 C48 171.1(5) .
N5 C46 C51 C50 -171.7(5) .
N5 C46 C51 C52 10.1(8) .
N6 C50 C51 C46 -179.3(4) .
N6 C50 C51 C52 -1.0(7) .
C1A C2 C3 C4 -65.2(18) .
C1A C2 C3 C8 117.5(15) .
C2 C3 C4 C5 179.6(10) .
C2 C3 C8 C7 179.5(9) .
C3 C4 C5 C6 1.6(16) .
C4 C3 C8 C7 2.1(13) .
C4 C5 C6 C7 0.6(12) .
C4 C5 C6 C9 -179.2(8) .
C5 C6 C7 C8 -1.4(9) .
C5 C6 C9 N1 176.8(6) .
C6 C7 C8 C3 0.1(11) .
C7 C6 C9 N1 -3.0(8) .
C8 C3 C4 C5 -2.9(16) .
C9 N1 C10 C11 27.3(7) .
C9 N1 C10 C15 -154.6(4) .
C9 C6 C7 C8 178.4(6) .
C10 N1 C9 C6 -177.6(4) .
C10 C11 C12 C13 0.4(7) .
C10 C15 C16 C17 179.2(4) .
C11 C10 C15 C14 -5.6(6) .
C11 C10 C15 C16 174.8(4) .
C11 C12 C13 O1 173.3(4) .
C11 C12 C13 C14 -4.9(6) .
C12 C13 C14 N2 -175.2(4) .
C12 C13 C14 C15 4.0(6) .
C13 C14 C15 C10 1.1(6) .
C13 C14 C15 C16 -179.3(4) .
C14 N2 C18 C17 -0.2(7) .
C14 C15 C16 C17 -0.4(6) .
C15 C10 C11 C12 4.9(7) .
C15 C16 C17 C18 0.6(7) .
C16 C17 C18 N2 -0.3(8) .
C18 N2 C14 C13 179.6(4) .
C18 N2 C14 C15 0.4(6) .
C19 C20 C21 C22 -50.8(14) .
C19 C20 C21 C26 129.1(11) .
C20 C21 C22 C23 -178.3(8) .
C20 C21 C26 C25 178.0(8) .
C21 C22 C23 C24 0.0(12) .
C22 C21 C26 C25 -2.1(12) .
C22 C23 C24 C25 -1.5(10) .
C22 C23 C24 C27 177.3(6) .
C23 C24 C25 C26 1.2(10) .
C23 C24 C27 N3 -3.0(8) .
C24 C25 C26 C21 0.6(12) .
C25 C24 C27 N3 175.8(5) .
C26 C21 C22 C23 1.8(12) .
C27 N3 C28 C29 -37.9(7) .
C27 N3 C28 C33 144.4(4) .
C27 C24 C25 C26 -177.6(6) .
C28 N3 C27 C24 -178.8(4) .
C28 C29 C30 C31 -2.0(7) .
C28 C33 C34 C35 -175.1(4) .
C29 C28 C33 C32 4.2(6) .
C29 C28 C33 C34 -178.5(4) .
C29 C30 C31 O2 -178.4(4) .
C29 C30 C31 C32 1.9(6) .
C30 C31 C32 N4 -177.0(4) .
C30 C31 C32 C33 1.3(6) .
C31 C32 C33 C28 -4.4(6) .
C31 C32 C33 C34 178.2(4) .
C32 N4 C36 C35 0.9(7) .
C32 C33 C34 C35 2.2(6) .
C33 C28 C29 C30 -1.1(7) .
C33 C34 C35 C36 0.5(7) .
C34 C35 C36 N4 -2.2(7) .
C36 N4 C32 C31 -179.6(4) .
C36 N4 C32 C33 2.1(6) .
C37 C38 C39 C40 -85.4(8) .
C37 C38 C39 C44 92.7(8) .
C38 C39 C40 C41 179.0(6) .
C38 C39 C44 C43 -178.3(6) .
C39 C40 C41 C42 -0.3(9) .
C40 C39 C44 C43 -0.2(10) .
C40 C41 C42 C43 -1.0(9) .
C40 C41 C42 C45 174.5(5) .
C41 C42 C43 C44 1.7(10) .
C41 C42 C45 N5 10.7(9) .
C42 C43 C44 C39 -1.1(11) .
C43 C42 C45 N5 -173.9(6) .
C44 C39 C40 C41 0.9(9) .
C45 N5 C46 C47 40.0(9) .
C45 N5 C46 C51 -147.7(5) .
C45 C42 C43 C44 -173.9(6) .
C46 N5 C45 C42 -167.9(5) .
C46 C47 C48 C49 -1.6(9) .
C46 C51 C52 C53 176.0(5) .
C47 C46 C51 C50 1.0(8) .
C47 C46 C51 C52 -177.2(5) .
C47 C48 C49 O3 -176.2(5) .
C47 C48 C49 C50 4.4(7) .
C48 C49 C50 N6 176.6(4) .
C48 C49 C50 C51 -4.5(7) .
C49 C50 C51 C46 1.9(7) .
C49 C50 C51 C52 -179.8(5) .
C50 N6 C54 C53 -2.6(7) .
C50 C51 C52 C53 -2.2(8) .
C51 C46 C47 C48 -1.2(9) .
C51 C52 C53 C54 2.9(8) .
C52 C53 C54 N6 -0.5(8) .
C54 N6 C50 C49 -177.9(4) .
C54 N6 C50 C51 3.2(6) .
C55 C58 C59 O4 7.4(7) .
C55 C58 C59 C60 -174.2(5) .
C56 C58 C59 O4 130.0(5) .
C56 C58 C59 C60 -51.6(6) .
C57 C58 C59 O4 -110.8(5) .
C57 C58 C59 C60 67.6(6) .
C58 C59 C60 C61 -177.2(5) .
C59 C60 C61 O5 3.1(8) .
C59 C60 C61 C62 -176.9(5) .
C60 C61 C62 C63 -2.0(6) .
C60 C61 C62 C64 -122.8(5) .
C60 C61 C62 C65 118.7(5) .
C66 C69 C70 O6 -38.7(8) .
C66 C69 C70 C71 143.7(6) .
C67 C69 C70 O6 76.7(9) .
C67 C69 C70 C71 -100.9(8) .
C68 C69 C70 O6 -151.4(6) .
C68 C69 C70 C71 30.9(9) .
C69 C70 C71 C72 175.9(5) .
C70 C71 C72 O7 -10.7(8) .
C70 C71 C72 C73 167.5(5) .
C71 C72 C73 C74 -109.8(6) .
C71 C72 C73 C75 9.2(8) .
C71 C72 C73 C76 133.5(6) .
C1B C2 C3 C4 22(3) .
C1B C2 C3 C8 -156(2) .
